data_7236153
loop_
_publ_author_name
'Zhang, Qiong'
'Tian, Xiaohe'
'Hu, Zhangjun'
'Brommesson, Caroline'
'Wu, Jieying'
'Zhou, Hongping'
'Li, Shengli'
'Yang, Jiaxiang'
'Sun, Zhaoqi'
'Tian, Yupeng'
'Uvdal, Kajsa'

_publ_section_title
;
 A series of Zn(ii) terpyridine complexes with enhanced two-photon-excited
 fluorescence for in vitro and in vivo bioimaging
;
_journal_issue 36
_journal_name_full 'Journal of Materials Chemistry B'
_journal_page_first 7213
_journal_paper_doi 10.1039/C5TB01185J
_journal_volume 3
_journal_year 2015
_chemical_formula_sum 'C25 H23 I2 N3 S Zn'
_chemical_formula_weight 716.69
_space_group_IT_number 2
_space_group_name_Hall '-P 1'
_space_group_name_H-M_alt 'P -1'
_symmetry_cell_setting triclinic
_symmetry_space_group_name_H-M 'P -1'
_atom_sites_solution_hydrogens geom
_atom_sites_solution_primary direct
_atom_sites_solution_secondary difmap
_audit_creation_method SHELXL-97
_audit_update_record
;
2012-07-03 deposited with the CCDC.
2015-08-03 downloaded from the CCDC.
;
_cell_angle_alpha 63.305(3)
_cell_angle_beta 79.986(4)
_cell_angle_gamma 84.168(4)
_cell_formula_units_Z 4
_cell_length_a 14.035(4)
_cell_length_b 14.277(4)
_cell_length_c 15.099(5)
_cell_measurement_temperature 296(2)
_cell_volume 2660.9(14)
_computing_cell_refinement 'Bruker SMART'
_computing_data_collection 'Bruker SMART'
_computing_data_reduction 'Bruker SAINT'
_computing_molecular_graphics 'Bruker SHELXTL'
_computing_publication_material 'Bruker SHELXTL'
_computing_structure_refinement 'SHELXL-97 (Sheldrick, 1997)'
_computing_structure_solution 'SHELXS-97 (Sheldrick, 1990)'
_diffrn_ambient_temperature 296(2)
_diffrn_measured_fraction_theta_full 0.985
_diffrn_measured_fraction_theta_max 0.985
_diffrn_measurement_device_type 'CCD area detector'
_diffrn_measurement_method 'phi and omega scans'
_diffrn_radiation_monochromator graphite
_diffrn_radiation_source 'fine-focus sealed tube'
_diffrn_radiation_type MoK\a
_diffrn_radiation_wavelength 0.71073
_diffrn_reflns_av_R_equivalents 0.1039
_diffrn_reflns_av_sigmaI/netI 0.1716
_diffrn_reflns_limit_h_max 16
_diffrn_reflns_limit_h_min -16
_diffrn_reflns_limit_k_max 16
_diffrn_reflns_limit_k_min -15
_diffrn_reflns_limit_l_max 17
_diffrn_reflns_limit_l_min -17
_diffrn_reflns_number 18616
_diffrn_reflns_theta_full 25.00
_diffrn_reflns_theta_max 25.00
_diffrn_reflns_theta_min 1.47
_exptl_absorpt_coefficient_mu 3.339
_exptl_absorpt_correction_T_max 0.6901
_exptl_absorpt_correction_T_min 0.6707
_exptl_absorpt_correction_type multi-scan
_exptl_absorpt_process_details sadabs
_exptl_crystal_density_diffrn 1.789
_exptl_crystal_density_method 'not measured'
_exptl_crystal_F_000 1384
_exptl_crystal_size_max 0.13
_exptl_crystal_size_mid 0.12
_exptl_crystal_size_min 0.12
_refine_diff_density_max 1.165
_refine_diff_density_min -1.788
_refine_diff_density_rms 0.234
_refine_ls_extinction_method none
_refine_ls_goodness_of_fit_ref 0.980
_refine_ls_hydrogen_treatment constr
_refine_ls_matrix_type full
_refine_ls_number_parameters 577
_refine_ls_number_reflns 9224
_refine_ls_number_restraints 6
_refine_ls_restrained_S_all 0.980
_refine_ls_R_factor_all 0.1709
_refine_ls_R_factor_gt 0.0654
_refine_ls_shift/su_max 0.009
_refine_ls_shift/su_mean 0.002
_refine_ls_structure_factor_coef Fsqd
_refine_ls_weighting_details 'calc w=1/[\s^2^(Fo^2^)+(0.0631P)^2^+0.0000P] where P=(Fo^2^+2Fc^2^)/3'
_refine_ls_weighting_scheme calc
_refine_ls_wR_factor_gt 0.1399
_refine_ls_wR_factor_ref 0.1751
_reflns_number_gt 4228
_reflns_number_total 9224
_reflns_threshold_expression >2sigma(I)
_cod_data_source_file c5tb01185j2.cif
_cod_data_source_block typ-12-4
_cod_depositor_comments
;
The following automatic conversions were performed:

data item '_symmetry_cell_setting' value 'Triclinic' was changed to
'triclinic' in accordance with the
/home/saulius/struct/COD-crude-data/automatic-downloads/DataCite-retrospective/RSC/depositions/lib/dictionaries/cif_core.dic
dictionary named 'cif_core.dic' version 2.4.2 last updated on
2011-04-26.

Automatic conversion script
Id: cif_fix_values 6909 2019-04-08 15:41:33Z antanas 
;
_cod_original_cell_volume 2661.0(14)
_cod_original_sg_symbol_H-M 'P-1 '
_cod_database_code 7236153

loop_
_symmetry_equiv_pos_as_xyz
'x, y, z'
'-x, -y, -z'

loop_
_atom_site_label
_atom_site_type_symbol
_atom_site_fract_x
_atom_site_fract_y
_atom_site_fract_z
_atom_site_U_iso_or_equiv
_atom_site_adp_type
_atom_site_occupancy
_atom_site_symmetry_multiplicity
_atom_site_calc_flag
_atom_site_refinement_flags
I1 I 0.94602(7) 0.71433(8) 0.35075(8) 0.0492(3) Uani 1 1 d .
I2 I 0.47560(7) 1.19068(8) -0.43714(8) 0.0531(3) Uani 1 1 d .
I3 I 0.35922(7) 1.29796(8) -0.20877(9) 0.0560(3) Uani 1 1 d .
I4 I 0.84180(8) 0.68485(8) 0.65558(8) 0.0604(4) Uani 1 1 d .
Zn1 Zn 0.95629(10) 0.76756(12) 0.49078(12) 0.0341(4) Uani 1 1 d .
Zn2 Zn 0.49651(10) 1.20316(12) -0.27599(12) 0.0345(4) Uani 1 1 d .
S1 S 1.1221(2) 0.7566(3) 0.0615(3) 0.0417(10) Uani 1 1 d .
S2 S 1.5519(2) 1.3112(3) 0.1383(3) 0.0443(10) Uani 1 1 d .
N1 N 0.8821(7) 0.9222(8) 0.4216(7) 0.028(3) Uani 1 1 d .
N2 N 1.0643(7) 0.8789(8) 0.4457(8) 0.029(3) Uani 1 1 d .
N3 N 1.0854(7) 0.6780(8) 0.5474(7) 0.029(3) Uani 1 1 d .
N4 N 0.4499(6) 1.0454(8) -0.1715(8) 0.028(3) Uani 1 1 d .
N5 N 0.6147(6) 1.1303(8) -0.2028(8) 0.033(3) Uani 1 1 d .
N6 N 0.6054(7) 1.3254(8) -0.3345(8) 0.033(3) Uani 1 1 d .
C1 C 0.7866(10) 0.9405(11) 0.4140(12) 0.049(4) Uani 1 1 d .
H1A H 0.7472 0.8826 0.4424 0.059 Uiso 1 1 calc R
C2 C 0.7440(9) 1.0361(11) 0.3684(11) 0.045(4) Uani 1 1 d .
H2A H 0.6777 1.0438 0.3666 0.054 Uiso 1 1 calc R
C3 C 0.8020(9) 1.1211(11) 0.3250(11) 0.047(4) Uani 1 1 d .
H3A H 0.7753 1.1878 0.2913 0.057 Uiso 1 1 calc R
C4 C 0.9020(9) 1.1084(11) 0.3310(10) 0.038(4) Uani 1 1 d .
H4A H 0.9416 1.1660 0.3048 0.046 Uiso 1 1 calc R
C5 C 0.9389(8) 1.0073(10) 0.3774(9) 0.026(3) Uani 1 1 d U
C6 C 1.0457(8) 0.9800(11) 0.3880(11) 0.036(4) Uani 1 1 d .
C7 C 1.1179(8) 1.0546(10) 0.3403(9) 0.031(3) Uani 1 1 d .
H7A H 1.1021 1.1249 0.3028 0.037 Uiso 1 1 calc R
C8 C 1.2140(9) 1.0216(10) 0.3499(9) 0.026(3) Uani 1 1 d .
C9 C 1.2295(8) 0.9165(10) 0.4080(9) 0.028(3) Uani 1 1 d .
H9A H 1.2928 0.8909 0.4150 0.033 Uiso 1 1 calc R
C10 C 1.1544(9) 0.8470(10) 0.4565(9) 0.025(3) Uani 1 1 d .
C11 C 1.1662(9) 0.7347(10) 0.5182(10) 0.032(3) Uani 1 1 d .
C12 C 1.2535(9) 0.6832(10) 0.5583(9) 0.034(3) Uani 1 1 d .
H12A H 1.3079 0.7229 0.5427 0.040 Uiso 1 1 calc R
C13 C 1.2586(10) 0.5797(11) 0.6173(10) 0.044(4) Uani 1 1 d .
H13A H 1.3161 0.5470 0.6403 0.053 Uiso 1 1 calc R
C14 C 1.1733(9) 0.5220(10) 0.6436(11) 0.046(4) Uani 1 1 d .
H14A H 1.1725 0.4501 0.6843 0.055 Uiso 1 1 calc R
C15 C 1.0902(9) 0.5785(11) 0.6050(10) 0.036(3) Uani 1 1 d .
H15A H 1.0339 0.5411 0.6225 0.044 Uiso 1 1 calc R
C33 C 0.7778(8) 1.0237(10) -0.1175(10) 0.031(3) Uani 1 1 d .
C34 C 0.6868(8) 0.9751(10) -0.0920(9) 0.023(3) Uani 1 1 d .
H34A H 0.6806 0.9046 -0.0471 0.028 Uiso 1 1 calc R
C35 C 0.6126(8) 1.0298(11) -0.1316(10) 0.030(3) Uani 1 1 d .
C36 C 0.5121(8) 0.9835(9) -0.1145(9) 0.026(3) Uani 1 1 d .
C37 C 0.4905(9) 0.8829(10) -0.0361(11) 0.044(4) Uani 1 1 d .
H37A H 0.5348 0.8429 0.0065 0.052 Uiso 1 1 calc R
C38 C 0.3973(9) 0.8464(11) -0.0264(10) 0.032(3) Uani 1 1 d .
H38A H 0.3795 0.7792 0.0211 0.039 Uiso 1 1 calc R
C39 C 0.3363(10) 0.9098(10) -0.0862(11) 0.041(4) Uani 1 1 d .
H39A H 0.2743 0.8873 -0.0786 0.049 Uiso 1 1 calc R
C40 C 0.3618(9) 1.0083(11) -0.1594(11) 0.044(4) Uani 1 1 d .
H40A H 0.3174 1.0499 -0.2012 0.053 Uiso 1 1 calc R
C41 C 0.8640(8) 0.9649(10) -0.0726(9) 0.029(3) Uani 1 1 d .
C42 C 0.9574(8) 0.9832(10) -0.1272(9) 0.032(3) Uani 1 1 d .
H42A H 0.9676 1.0374 -0.1917 0.038 Uiso 1 1 calc R
C43 C 1.0346(9) 0.9201(11) -0.0845(12) 0.047(4) Uani 1 1 d .
H43A H 1.0962 0.9335 -0.1213 0.056 Uiso 1 1 calc R
C44 C 1.0235(8) 0.8372(10) 0.0116(9) 0.029(3) Uani 1 1 d .
C45 C 0.9307(9) 0.8197(12) 0.0682(10) 0.043(4) Uani 1 1 d .
H45A H 0.9210 0.7678 0.1339 0.051 Uiso 1 1 calc R
C46 C 0.8523(9) 0.8831(12) 0.0227(11) 0.043(4) Uani 1 1 d .
H46A H 0.7902 0.8690 0.0585 0.052 Uiso 1 1 calc R
C48 C 1.0227(10) 0.5768(11) 0.1148(12) 0.066(5) Uani 1 1 d .
H48A H 1.0189 0.5143 0.1070 0.098 Uiso 1 1 calc R
H48B H 0.9660 0.6203 0.0957 0.098 Uiso 1 1 calc R
H48C H 1.0268 0.5583 0.1836 0.098 Uiso 1 1 calc R
C49 C 1.1142(13) 0.6640(12) -0.0650(13) 0.077(6) Uani 1 1 d .
H49A H 1.1099 0.6004 -0.0710 0.116 Uiso 1 1 calc R
H49B H 1.1730 0.6983 -0.1040 0.116 Uiso 1 1 calc R
H49C H 1.0598 0.7095 -0.0891 0.116 Uiso 1 1 calc R
C16 C 1.2936(9) 1.0961(10) 0.2972(10) 0.034(3) Uani 1 1 d .
C17 C 1.2912(8) 1.1791(10) 0.2069(11) 0.036(4) Uani 1 1 d .
H17A H 1.2360 1.1920 0.1765 0.043 Uiso 1 1 calc R
C18 C 1.3676(9) 1.2453(9) 0.1584(9) 0.030(3) Uani 1 1 d .
H18A H 1.3638 1.3005 0.0953 0.036 Uiso 1 1 calc R
C19 C 1.4484(9) 1.2309(11) 0.2014(11) 0.041(4) Uani 1 1 d .
C20 C 1.4532(9) 1.1467(10) 0.2976(10) 0.036(3) Uani 1 1 d .
H20A H 1.5078 1.1365 0.3284 0.043 Uiso 1 1 calc R
C21 C 1.3764(8) 1.0797(9) 0.3457(11) 0.037(4) Uani 1 1 d .
H21A H 1.3788 1.0245 0.4090 0.044 Uiso 1 1 calc R
C22 C 1.5360(9) 1.4160(10) 0.1800(10) 0.035(3) Uani 1 1 d .
C23 C 1.5347(10) 1.3695(11) 0.2916(11) 0.051(4) Uani 1 1 d .
H23A H 1.5269 1.4247 0.3123 0.077 Uiso 1 1 calc R
H23B H 1.5946 1.3317 0.3087 0.077 Uiso 1 1 calc R
H23C H 1.4819 1.3225 0.3250 0.077 Uiso 1 1 calc R
C24 C 1.4447(10) 1.4802(11) 0.1520(12) 0.055(4) Uani 1 1 d .
H24A H 1.4386 1.5336 0.1749 0.083 Uiso 1 1 calc R
H24B H 1.3899 1.4356 0.1827 0.083 Uiso 1 1 calc R
H24C H 1.4472 1.5124 0.0805 0.083 Uiso 1 1 calc R
C25 C 1.6237(11) 1.4829(11) 0.1224(11) 0.060(5) Uani 1 1 d .
H25A H 1.6225 1.5401 0.1397 0.089 Uiso 1 1 calc R
H25B H 1.6224 1.5100 0.0518 0.089 Uiso 1 1 calc R
H25C H 1.6817 1.4410 0.1394 0.089 Uiso 1 1 calc R
C26 C 0.5946(9) 1.4241(12) -0.3942(11) 0.042(4) Uani 1 1 d .
H26A H 0.5343 1.4468 -0.4150 0.051 Uiso 1 1 calc R
C27 C 0.6658(10) 1.4994(11) -0.4298(11) 0.046(4) Uani 1 1 d .
H27A H 0.6551 1.5690 -0.4740 0.055 Uiso 1 1 calc R
C47 C 1.1140(9) 0.6375(11) 0.0473(10) 0.038(4) Uani 1 1 d .
C28 C 0.7547(10) 1.4623(11) -0.3940(11) 0.050(4) Uani 1 1 d .
H28A H 0.8045 1.5091 -0.4146 0.060 Uiso 1 1 calc R
C29 C 0.7702(9) 1.3610(10) -0.3308(10) 0.036(3) Uani 1 1 d .
H29A H 0.8295 1.3374 -0.3080 0.044 Uiso 1 1 calc R
C30 C 0.6934(9) 1.2927(10) -0.3009(10) 0.035(3) Uani 1 1 d .
C31 C 0.7004(8) 1.1799(11) -0.2280(10) 0.030(3) Uani 1 1 d .
C32 C 0.7797(9) 1.1304(10) -0.1918(9) 0.032(3) Uani 1 1 d .
H32A H 0.8378 1.1656 -0.2151 0.038 Uiso 1 1 calc R
C50 C 1.2037(10) 0.5745(11) 0.0831(13) 0.070(5) Uani 1 1 d .
H50A H 1.2049 0.5098 0.0779 0.105 Uiso 1 1 calc R
H50B H 1.2038 0.5597 0.1518 0.105 Uiso 1 1 calc R
H50C H 1.2599 0.6136 0.0427 0.105 Uiso 1 1 calc R

loop_
_atom_site_aniso_label
_atom_site_aniso_U_11
_atom_site_aniso_U_22
_atom_site_aniso_U_33
_atom_site_aniso_U_23
_atom_site_aniso_U_13
_atom_site_aniso_U_12
I1 0.0452(6) 0.0613(7) 0.0497(7) -0.0307(6) -0.0042(5) -0.0130(5)
I2 0.0416(6) 0.0677(7) 0.0463(7) -0.0203(6) -0.0036(5) -0.0138(5)
I3 0.0375(6) 0.0473(7) 0.0788(9) -0.0281(6) 0.0044(6) -0.0023(5)
I4 0.0567(7) 0.0550(7) 0.0636(8) -0.0277(6) 0.0164(6) -0.0111(6)
Zn1 0.0260(8) 0.0369(9) 0.0399(11) -0.0176(8) 0.0007(7) -0.0095(7)
Zn2 0.0228(8) 0.0414(10) 0.0393(11) -0.0177(8) -0.0023(7) -0.0052(7)
S1 0.0230(18) 0.055(2) 0.046(3) -0.020(2) -0.0042(17) -0.0068(17)
S2 0.0318(19) 0.043(2) 0.058(3) -0.028(2) 0.0200(18) -0.0197(17)
N1 0.030(6) 0.036(7) 0.014(6) -0.002(5) -0.017(5) -0.004(5)
N2 0.032(6) 0.023(6) 0.037(7) -0.018(6) 0.002(5) -0.012(5)
N3 0.032(6) 0.037(7) 0.017(6) -0.006(6) -0.014(5) -0.012(5)
N4 0.013(5) 0.043(7) 0.031(7) -0.019(6) -0.005(5) 0.007(5)
N5 0.016(5) 0.029(7) 0.046(8) -0.013(6) 0.008(5) 0.000(5)
N6 0.024(6) 0.035(7) 0.031(7) -0.008(6) -0.004(5) -0.003(5)
C1 0.032(8) 0.044(10) 0.075(12) -0.030(9) -0.003(8) -0.006(7)
C2 0.017(7) 0.051(10) 0.054(11) -0.015(9) 0.001(7) 0.004(7)
C3 0.034(8) 0.039(9) 0.050(11) -0.009(8) 0.008(7) 0.006(7)
C4 0.036(8) 0.041(9) 0.032(9) -0.012(8) -0.001(7) 0.003(7)
C5 0.027(6) 0.043(7) 0.014(6) -0.015(5) -0.010(5) -0.001(5)
C6 0.017(7) 0.046(9) 0.058(10) -0.038(9) 0.011(7) -0.011(6)
C7 0.027(7) 0.033(8) 0.034(9) -0.020(7) 0.006(6) -0.003(6)
C8 0.038(8) 0.029(8) 0.015(7) -0.012(6) -0.008(6) -0.005(6)
C9 0.024(7) 0.040(8) 0.020(8) -0.013(7) 0.000(6) -0.005(6)
C10 0.029(7) 0.038(8) 0.020(8) -0.021(7) -0.007(6) -0.005(6)
C11 0.026(7) 0.040(9) 0.037(9) -0.019(7) -0.011(6) -0.002(6)
C12 0.038(8) 0.031(8) 0.026(8) -0.006(7) -0.001(6) -0.019(7)
C13 0.043(9) 0.045(10) 0.042(10) -0.013(8) -0.016(7) -0.007(7)
C14 0.032(8) 0.031(8) 0.057(11) -0.005(8) 0.001(8) -0.011(7)
C15 0.035(8) 0.042(9) 0.030(9) -0.010(8) -0.007(7) -0.012(7)
C33 0.009(6) 0.053(9) 0.041(9) -0.033(8) 0.008(6) -0.006(6)
C34 0.019(6) 0.033(8) 0.021(8) -0.015(6) -0.002(6) -0.005(6)
C35 0.021(7) 0.052(10) 0.031(9) -0.027(8) -0.005(6) -0.009(7)
C36 0.022(7) 0.029(8) 0.027(8) -0.014(7) 0.013(6) -0.014(6)
C37 0.030(8) 0.045(9) 0.058(11) -0.033(9) 0.011(7) 0.009(7)
C38 0.036(8) 0.037(9) 0.023(8) -0.012(7) -0.004(7) -0.002(7)
C39 0.037(8) 0.036(9) 0.053(11) -0.028(8) 0.022(8) -0.025(7)
C40 0.018(7) 0.056(10) 0.064(11) -0.032(9) -0.001(7) -0.002(7)
C41 0.024(7) 0.049(9) 0.021(8) -0.019(7) -0.008(6) -0.003(6)
C42 0.030(7) 0.051(9) 0.020(8) -0.017(7) -0.011(6) -0.010(7)
C43 0.015(7) 0.046(10) 0.076(12) -0.029(9) 0.010(7) -0.009(7)
C44 0.023(7) 0.044(9) 0.024(8) -0.019(7) -0.002(6) 0.000(6)
C45 0.023(7) 0.088(12) 0.030(9) -0.036(9) 0.000(7) -0.011(8)
C46 0.020(7) 0.071(11) 0.046(10) -0.036(9) 0.010(7) -0.014(7)
C48 0.051(10) 0.045(10) 0.097(15) -0.023(10) -0.019(10) -0.011(8)
C49 0.099(14) 0.049(11) 0.088(16) -0.037(11) -0.007(12) 0.004(10)
C16 0.035(8) 0.041(9) 0.030(9) -0.017(8) 0.004(7) -0.022(7)
C17 0.020(7) 0.035(8) 0.060(11) -0.027(8) -0.008(7) -0.004(6)
C18 0.044(8) 0.024(7) 0.019(8) -0.007(6) -0.003(6) -0.001(6)
C19 0.026(7) 0.044(9) 0.061(11) -0.035(9) 0.020(7) -0.018(7)
C20 0.027(7) 0.038(9) 0.030(9) -0.001(7) -0.016(6) -0.005(6)
C21 0.022(7) 0.024(8) 0.057(10) -0.015(7) 0.008(7) -0.008(6)
C22 0.035(8) 0.048(9) 0.028(9) -0.019(8) -0.006(7) -0.015(7)
C23 0.046(9) 0.055(10) 0.054(11) -0.023(9) -0.005(8) -0.014(8)
C24 0.059(10) 0.042(9) 0.072(12) -0.035(9) -0.004(9) 0.007(8)
C25 0.078(12) 0.058(11) 0.048(11) -0.030(9) 0.016(9) -0.033(9)
C26 0.023(7) 0.059(11) 0.043(10) -0.021(9) -0.002(7) -0.004(7)
C27 0.057(10) 0.029(8) 0.046(10) -0.011(8) -0.013(8) 0.004(8)
C47 0.021(7) 0.054(10) 0.038(10) -0.020(8) -0.007(6) 0.004(7)
C28 0.041(9) 0.042(10) 0.059(12) -0.019(9) 0.009(8) -0.007(8)
C29 0.027(7) 0.038(9) 0.044(10) -0.017(8) -0.001(7) -0.009(6)
C30 0.036(8) 0.024(8) 0.037(9) -0.014(7) 0.011(7) 0.001(6)
C31 0.015(7) 0.055(10) 0.031(8) -0.029(8) 0.001(6) -0.006(6)
C32 0.023(7) 0.050(9) 0.018(8) -0.010(7) 0.004(6) -0.015(7)
C50 0.038(9) 0.051(11) 0.095(15) -0.017(10) 0.017(9) -0.012(8)

loop_
_atom_type_symbol
_atom_type_description
_atom_type_scat_dispersion_real
_atom_type_scat_dispersion_imag
_atom_type_scat_source
C C 0.0033 0.0016 'International Tables Vol C Tables 4.2.6.8 and 6.1.1.4'
H H 0.0000 0.0000 'International Tables Vol C Tables 4.2.6.8 and 6.1.1.4'
N N 0.0061 0.0033 'International Tables Vol C Tables 4.2.6.8 and 6.1.1.4'
S S 0.1246 0.1234 'International Tables Vol C Tables 4.2.6.8 and 6.1.1.4'
Zn Zn 0.2839 1.4301 'International Tables Vol C Tables 4.2.6.8 and 6.1.1.4'
I I -0.4742 1.8119 'International Tables Vol C Tables 4.2.6.8 and 6.1.1.4'

loop_
_geom_angle_atom_site_label_1
_geom_angle_atom_site_label_2
_geom_angle_atom_site_label_3
_geom_angle
N2 Zn1 N3 74.3(4)
N2 Zn1 N1 74.6(4)
N3 Zn1 N1 148.4(3)
N2 Zn1 I4 130.0(3)
N3 Zn1 I4 96.4(3)
N1 Zn1 I4 99.2(3)
N2 Zn1 I1 111.0(3)
N3 Zn1 I1 100.1(3)
N1 Zn1 I1 96.0(2)
I4 Zn1 I1 118.99(6)
N5 Zn2 N4 75.1(4)
N5 Zn2 N6 74.9(4)
N4 Zn2 N6 149.7(4)
N5 Zn2 I3 123.4(3)
N4 Zn2 I3 95.6(2)
N6 Zn2 I3 98.0(3)
N5 Zn2 I2 120.2(3)
N4 Zn2 I2 96.5(3)
N6 Zn2 I2 101.4(3)
I3 Zn2 I2 116.35(7)
C44 S1 C47 106.0(6)
C19 S2 C22 105.1(6)
C1 N1 C5 116.5(11)
C1 N1 Zn1 126.8(9)
C5 N1 Zn1 116.6(8)
C10 N2 C6 118.9(10)
C10 N2 Zn1 119.5(8)
C6 N2 Zn1 120.1(8)
C15 N3 C11 119.2(11)
C15 N3 Zn1 126.0(8)
C11 N3 Zn1 114.9(8)
C36 N4 C40 118.0(11)
C36 N4 Zn2 116.8(7)
C40 N4 Zn2 125.2(9)
C35 N5 C31 116.5(11)
C35 N5 Zn2 121.9(8)
C31 N5 Zn2 121.5(9)
C26 N6 C30 117.2(11)
C26 N6 Zn2 127.4(9)
C30 N6 Zn2 115.4(8)
C2 C1 N1 125.3(13)
C2 C1 H1A 117.4
N1 C1 H1A 117.4
C1 C2 C3 117.5(13)
C1 C2 H2A 121.2
C3 C2 H2A 121.2
C2 C3 C4 120.5(13)
C2 C3 H3A 119.7
C4 C3 H3A 119.8
C5 C4 C3 117.5(12)
C5 C4 H4A 121.3
C3 C4 H4A 121.3
N1 C5 C4 122.6(11)
N1 C5 C6 113.3(11)
C4 C5 C6 124.0(11)
N2 C6 C7 123.0(11)
N2 C6 C5 114.4(10)
C7 C6 C5 122.7(12)
C8 C7 C6 118.7(12)
C8 C7 H7A 120.6
C6 C7 H7A 120.6
C9 C8 C7 116.0(11)
C9 C8 C16 122.9(12)
C7 C8 C16 121.0(12)
C8 C9 C10 122.5(12)
C8 C9 H9A 118.8
C10 C9 H9A 118.8
N2 C10 C9 120.8(12)
N2 C10 C11 114.1(10)
C9 C10 C11 125.1(11)
N3 C11 C12 118.6(11)
N3 C11 C10 116.1(11)
C12 C11 C10 125.0(11)
C13 C12 C11 121.9(12)
C13 C12 H12A 119.0
C11 C12 H12A 119.0
C12 C13 C14 117.8(13)
C12 C13 H13A 121.1
C14 C13 H13A 121.1
C15 C14 C13 116.9(12)
C15 C14 H14A 121.6
C13 C14 H14A 121.6
N3 C15 C14 125.5(12)
N3 C15 H15A 117.3
C14 C15 H15A 117.3
C34 C33 C32 114.9(12)
C34 C33 C41 121.5(12)
C32 C33 C41 123.5(10)
C35 C34 C33 119.7(12)
C35 C34 H34A 120.2
C33 C34 H34A 120.2
C34 C35 N5 125.3(11)
C34 C35 C36 124.0(12)
N5 C35 C36 110.2(11)
N4 C36 C37 124.1(11)
N4 C36 C35 116.0(11)
C37 C36 C35 119.8(13)
C36 C37 C38 116.0(13)
C36 C37 H37A 122.0
C38 C37 H37A 122.0
C39 C38 C37 118.6(13)
C39 C38 H38A 120.7
C37 C38 H38A 120.7
C38 C39 C40 122.0(13)
C38 C39 H39A 119.0
C40 C39 H39A 119.0
N4 C40 C39 121.1(14)
N4 C40 H40A 119.4
C39 C40 H40A 119.4
C46 C41 C42 118.2(12)
C46 C41 C33 119.7(11)
C42 C41 C33 121.9(12)
C43 C42 C41 119.6(12)
C43 C42 H42A 120.2
C41 C42 H42A 120.2
C42 C43 C44 122.7(11)
C42 C43 H43A 118.7
C44 C43 H43A 118.7
C43 C44 C45 118.3(12)
C43 C44 S1 121.3(9)
C45 C44 S1 120.4(11)
C44 C45 C46 118.4(13)
C44 C45 H45A 120.8
C46 C45 H45A 120.8
C41 C46 C45 122.8(12)
C41 C46 H46A 118.6
C45 C46 H46A 118.6
C47 C48 H48A 109.5
C47 C48 H48B 109.5
H48A C48 H48B 109.5
C47 C48 H48C 109.5
H48A C48 H48C 109.5
H48B C48 H48C 109.5
C47 C49 H49A 109.5
C47 C49 H49B 109.5
H49A C49 H49B 109.5
C47 C49 H49C 109.5
H49A C49 H49C 109.5
H49B C49 H49C 109.5
C17 C16 C21 118.6(11)
C17 C16 C8 123.6(12)
C21 C16 C8 117.7(12)
C16 C17 C18 122.3(12)
C16 C17 H17A 118.9
C18 C17 H17A 118.9
C19 C18 C17 120.7(12)
C19 C18 H18A 119.7
C17 C18 H18A 119.7
C18 C19 C20 119.2(11)
C18 C19 S2 122.2(12)
C20 C19 S2 118.6(11)
C21 C20 C19 119.8(12)
C21 C20 H20A 120.1
C19 C20 H20A 120.1
C20 C21 C16 119.4(13)
C20 C21 H21A 120.3
C16 C21 H21A 120.3
C23 C22 C24 109.8(11)
C23 C22 C25 112.1(11)
C24 C22 C25 109.9(12)
C23 C22 S2 110.3(10)
C24 C22 S2 111.7(9)
C25 C22 S2 102.9(9)
C22 C23 H23A 109.5
C22 C23 H23B 109.5
H23A C23 H23B 109.5
C22 C23 H23C 109.5
H23A C23 H23C 109.5
H23B C23 H23C 109.5
C22 C24 H24A 109.5
C22 C24 H24B 109.5
H24A C24 H24B 109.5
C22 C24 H24C 109.5
H24A C24 H24C 109.5
H24B C24 H24C 109.5
C22 C25 H25A 109.5
C22 C25 H25B 109.5
H25A C25 H25B 109.5
C22 C25 H25C 109.5
H25A C25 H25C 109.5
H25B C25 H25C 109.5
N6 C26 C27 125.6(13)
N6 C26 H26A 117.2
C27 C26 H26A 117.2
C26 C27 C28 115.2(13)
C26 C27 H27A 122.4
C28 C27 H27A 122.4
C50 C47 C48 110.0(12)
C50 C47 C49 109.9(12)
C48 C47 C49 111.7(12)
C50 C47 S1 104.4(10)
C48 C47 S1 109.9(9)
C49 C47 S1 110.7(10)
C29 C28 C27 122.1(13)
C29 C28 H28A 118.9
C27 C28 H28A 118.9
C28 C29 C30 117.4(13)
C28 C29 H29A 121.3
C30 C29 H29A 121.3
N6 C30 C29 122.4(12)
N6 C30 C31 115.2(11)
C29 C30 C31 122.4(12)
C32 C31 N5 122.2(13)
C32 C31 C30 125.3(11)
N5 C31 C30 112.5(11)
C31 C32 C33 121.1(11)
C31 C32 H32A 119.4
C33 C32 H32A 119.4
C47 C50 H50A 109.5
C47 C50 H50B 109.5
H50A C50 H50B 109.5
C47 C50 H50C 109.5
H50A C50 H50C 109.5
H50B C50 H50C 109.5

loop_
_geom_bond_atom_site_label_1
_geom_bond_atom_site_label_2
_geom_bond_distance
I1 Zn1 2.5770(19)
I2 Zn2 2.586(2)
I3 Zn2 2.5689(18)
I4 Zn1 2.5541(19)
Zn1 N2 2.109(9)
Zn1 N3 2.176(10)
Zn1 N1 2.211(10)
Zn2 N5 2.076(11)
Zn2 N4 2.177(10)
Zn2 N6 2.201(10)
S1 C44 1.752(13)
S1 C47 1.824(14)
S2 C19 1.792(12)
S2 C22 1.848(13)
N1 C1 1.353(16)
N1 C5 1.357(14)
N2 C10 1.312(14)
N2 C6 1.335(15)
N3 C15 1.292(15)
N3 C11 1.352(14)
N4 C36 1.306(15)
N4 C40 1.345(14)
N5 C35 1.352(15)
N5 C31 1.366(13)
N6 C26 1.299(16)
N6 C30 1.374(16)
C1 C2 1.353(18)
C1 H1A 0.9300
C2 C3 1.365(17)
C2 H2A 0.9300
C3 C4 1.411(17)
C3 H3A 0.9300
C4 C5 1.381(16)
C4 H4A 0.9300
C5 C6 1.528(16)
C6 C7 1.399(15)
C7 C8 1.393(16)
C7 H7A 0.9300
C8 C9 1.374(16)
C8 C16 1.478(15)
C9 C10 1.387(15)
C9 H9A 0.9300
C10 C11 1.457(17)
C11 C12 1.445(17)
C12 C13 1.341(17)
C12 H12A 0.9300
C13 C14 1.418(16)
C13 H13A 0.9300
C14 C15 1.405(17)
C14 H14A 0.9300
C15 H15A 0.9300
C33 C34 1.425(14)
C33 C32 1.429(17)
C33 C41 1.482(17)
C34 C35 1.297(16)
C34 H34A 0.9300
C35 C36 1.551(15)
C36 C37 1.411(17)
C37 C38 1.416(16)
C37 H37A 0.9300
C38 C39 1.321(17)
C38 H38A 0.9300
C39 C40 1.377(17)
C39 H39A 0.9300
C40 H40A 0.9300
C41 C46 1.381(17)
C41 C42 1.403(15)
C42 C43 1.387(17)
C42 H42A 0.9300
C43 C44 1.395(18)
C43 H43A 0.9300
C44 C45 1.406(15)
C45 C46 1.415(18)
C45 H45A 0.9300
C46 H46A 0.9300
C48 C47 1.552(17)
C48 H48A 0.9600
C48 H48B 0.9600
C48 H48C 0.9600
C49 C47 1.563(19)
C49 H49A 0.9600
C49 H49B 0.9600
C49 H49C 0.9600
C16 C17 1.349(17)
C16 C21 1.423(17)
C17 C18 1.374(16)
C17 H17A 0.9300
C18 C19 1.357(18)
C18 H18A 0.9300
C19 C20 1.417(18)
C20 C21 1.385(15)
C20 H20A 0.9300
C21 H21A 0.9300
C22 C23 1.505(17)
C22 C24 1.505(17)
C22 C25 1.518(16)
C23 H23A 0.9600
C23 H23B 0.9600
C23 H23C 0.9600
C24 H24A 0.9600
C24 H24B 0.9600
C24 H24C 0.9600
C25 H25A 0.9600
C25 H25B 0.9600
C25 H25C 0.9600
C26 C27 1.398(17)
C26 H26A 0.9300
C27 C28 1.405(18)
C27 H27A 0.9300
C47 C50 1.502(18)
C28 C29 1.347(17)
C28 H28A 0.9300
C29 C30 1.403(16)
C29 H29A 0.9300
C30 C31 1.492(17)
C31 C32 1.319(16)
C32 H32A 0.9300
C50 H50A 0.9600
C50 H50B 0.9600
C50 H50C 0.9600
